data_1561451
loop_
_publ_author_name
'Kang, Taewon'
'Kim, Hongsik'
'Jeoung, Sungeun'
'Moon, Dohyun'
'Moon, Hoi Ri'
'Lee, Dongwhan'

_publ_section_title
;
 Non-stackable molecules assemble into porous crystals displaying
 concerted cavity-changing motions
;
_journal_name_full 'Chemical Science'
_journal_paper_doi 10.1039/D1SC01163D
_journal_year 2021
_chemical_formula_moiety 'C38 H24 N6'
_chemical_formula_sum 'C38 H24 N6'
_chemical_formula_weight 564.63
_chemical_name_systematic 1,4-bis(4,9-Dihydro-o-benzeno-2H-naphtho-[2,3-d][1,2,3]triazolo)benzene
_space_group_crystal_system monoclinic
_space_group_IT_number 14
_space_group_name_Hall '-P 2ybc'
_space_group_name_H-M_alt 'P 1 21/c 1'
_atom_sites_solution_hydrogens geom
_audit_creation_method SHELXL-2018/3
_audit_update_record
;
2020-01-28 deposited with the CCDC.	2021-04-01 downloaded from the CCDC.
;
_cell_angle_alpha 90
_cell_angle_beta 91.495(4)
_cell_angle_gamma 90
_cell_formula_units_Z 2
_cell_length_a 11.9199(8)
_cell_length_b 6.4841(4)
_cell_length_c 24.7395(15)
_cell_measurement_reflns_used 8198
_cell_measurement_temperature 223(2)
_cell_measurement_theta_max 76.75
_cell_measurement_theta_min 3.71
_cell_volume 1911.5(2)
_computing_cell_refinement 'Bruker APEXIII'
_computing_data_collection 'Bruker APEXIII'
_computing_data_reduction 'Bruker SAINT'
_computing_molecular_graphics ORTEP
_computing_publication_material CIFTAB
_computing_structure_refinement 'SHELXL 2018/3 (Sheldrick, 2018)'
_computing_structure_solution 'SHELXT 2018/2 (Sheldrick, 2018)'
_diffrn_ambient_temperature 223(2)
_diffrn_measured_fraction_theta_full 0.981
_diffrn_measured_fraction_theta_max 0.979
_diffrn_measurement_device_type 'Photon 100 CMOS detector'
_diffrn_measurement_method 'phi and omega scans'
_diffrn_radiation_type CuK\a
_diffrn_radiation_wavelength 1.54178
_diffrn_reflns_av_R_equivalents 0.1136
_diffrn_reflns_av_unetI/netI 0.0474
_diffrn_reflns_Laue_measured_fraction_full 0.981
_diffrn_reflns_Laue_measured_fraction_max 0.979
_diffrn_reflns_limit_h_max 15
_diffrn_reflns_limit_h_min -15
_diffrn_reflns_limit_k_max 8
_diffrn_reflns_limit_k_min -8
_diffrn_reflns_limit_l_max 31
_diffrn_reflns_limit_l_min -29
_diffrn_reflns_number 36898
_diffrn_reflns_point_group_measured_fraction_full 0.981
_diffrn_reflns_point_group_measured_fraction_max 0.979
_diffrn_reflns_theta_full 67.679
_diffrn_reflns_theta_max 77.363
_diffrn_reflns_theta_min 3.574
_diffrn_source 'fine-focus sealed tube'
_exptl_absorpt_coefficient_mu 0.468
_exptl_absorpt_correction_T_max 0.7541
_exptl_absorpt_correction_T_min 0.6113
_exptl_absorpt_correction_type multi-scan
_exptl_absorpt_process_details SADABS
_exptl_crystal_colour colorless
_exptl_crystal_density_diffrn 0.981
_exptl_crystal_description needle
_exptl_crystal_F_000 588
_exptl_crystal_size_max 0.120
_exptl_crystal_size_mid 0.080
_exptl_crystal_size_min 0.040
_refine_diff_density_max 0.220
_refine_diff_density_min -0.233
_refine_diff_density_rms 0.055
_refine_ls_extinction_method none
_refine_ls_goodness_of_fit_ref 1.070
_refine_ls_hydrogen_treatment constr
_refine_ls_matrix_type full
_refine_ls_number_parameters 199
_refine_ls_number_reflns 3968
_refine_ls_number_restraints 0
_refine_ls_restrained_S_all 1.070
_refine_ls_R_factor_all 0.1163
_refine_ls_R_factor_gt 0.0890
_refine_ls_shift/su_max 0.000
_refine_ls_shift/su_mean 0.000
_refine_ls_structure_factor_coef Fsqd
_refine_ls_weighting_details 'w=1/[\s^2^(Fo^2^)+(0.0971P)^2^+2.3909P] where P=(Fo^2^+2Fc^2^)/3'
_refine_ls_weighting_scheme calc
_refine_ls_wR_factor_gt 0.2342
_refine_ls_wR_factor_ref 0.2520
_reflns_Friedel_coverage 0.000
_reflns_number_gt 2790
_reflns_number_total 3968
_reflns_threshold_expression 'I > 2\s(I)'
_cod_data_source_file d1sc01163d2.cif
_cod_data_source_block 1A_sq
_cod_depositor_comments
;
The following automatic conversions were performed:

data item '_exptl_absorpt_correction_type' value 'MULTI-SCAN' was
changed to 'multi-scan' in accordance with the
/home/data/users/saulius/crontab/automatic-downloads/rss-feeds/RSC/lib/dictionaries/cif_core.dic
dictionary named 'cif_core.dic' version 2.4.2 last updated on
2011-04-26.

Automatic conversion script
Id: cif_fix_values 7556 2019-12-06 15:28:31Z antanas 
;
_cod_original_sg_symbol_H-M 'P 21/c'
_cod_database_code 1561451
_shelx_shelxl_version_number 2018/3
_shelx_space_group_comment
;
The symmetry employed for this shelxl refinement is uniquely defined
by the following loop, which should always be used as a source of
symmetry information in preference to the above space-group names.
They are only intended as comments.
;
_shelx_estimated_absorpt_t_min 0.946
_shelx_estimated_absorpt_t_max 0.982

loop_
_space_group_symop_operation_xyz
'x, y, z'
'-x, y+1/2, -z+1/2'
'-x, -y, -z'
'x, -y-1/2, z-1/2'

loop_
_atom_site_label
_atom_site_type_symbol
_atom_site_fract_x
_atom_site_fract_y
_atom_site_fract_z
_atom_site_U_iso_or_equiv
_atom_site_adp_type
_atom_site_occupancy
_atom_site_site_symmetry_order
_atom_site_calc_flag
_atom_site_refinement_flags_posn
_atom_site_refinement_flags_adp
_atom_site_refinement_flags_occupancy
_atom_site_disorder_assembly
_atom_site_disorder_group
N1 N 0.8846(2) 0.3987(4) 0.40756(12) 0.0484(7) Uani 1 1 d . . . . .
N2 N 0.8900(2) 0.1918(4) 0.41244(12) 0.0453(7) Uani 1 1 d . . . . .
N3 N 0.8364(2) 0.0839(4) 0.37324(11) 0.0426(6) Uani 1 1 d . . . . .
C1 C 1.0077(5) 0.2060(6) 0.4929(2) 0.0862(17) Uani 1 1 d . . . . .
H1 H 1.013636 0.349515 0.488398 0.103 Uiso 1 1 calc R U . . .
C2 C 0.9457(3) 0.0944(5) 0.45706(14) 0.0438(8) Uani 1 1 d . . . . .
C3 C 0.9381(5) -0.1126(6) 0.46411(19) 0.0836(17) Uani 1 1 d . . . . .
H3 H 0.895341 -0.192267 0.439409 0.100 Uiso 1 1 calc R U . . .
C4 C 0.8250(3) 0.4234(5) 0.36233(14) 0.0457(8) Uani 1 1 d . . . . .
C5 C 0.7962(3) 0.2290(5) 0.34137(14) 0.0422(7) Uani 1 1 d . . . . .
C6 C 0.7259(3) 0.2368(5) 0.28958(13) 0.0425(7) Uani 1 1 d . . . . .
H6 H 0.706362 0.099649 0.274458 0.051 Uiso 1 1 calc R U . . .
C7 C 0.6241(3) 0.3660(5) 0.30579(13) 0.0452(8) Uani 1 1 d . . . . .
C8 C 0.5130(3) 0.3055(7) 0.30094(15) 0.0565(9) Uani 1 1 d . . . . .
H8 H 0.494101 0.176010 0.286284 0.068 Uiso 1 1 calc R U . . .
C9 C 0.4300(3) 0.4385(8) 0.31797(18) 0.0711(12) Uani 1 1 d . . . . .
H9 H 0.354416 0.397255 0.315792 0.085 Uiso 1 1 calc R U . . .
C10 C 0.4578(4) 0.6320(9) 0.33822(18) 0.0773(14) Uani 1 1 d . . . . .
H10 H 0.400600 0.722055 0.348848 0.093 Uiso 1 1 calc R U . . .
C11 C 0.5689(3) 0.6939(6) 0.34292(16) 0.0607(10) Uani 1 1 d . . . . .
H11 H 0.587673 0.824218 0.357155 0.073 Uiso 1 1 calc R U . . .
C12 C 0.6517(3) 0.5604(5) 0.32627(14) 0.0489(8) Uani 1 1 d . . . . .
C13 C 0.7794(3) 0.6021(5) 0.32989(15) 0.0485(8) Uani 1 1 d . . . . .
H13 H 0.799553 0.738820 0.345091 0.058 Uiso 1 1 calc R U . . .
C14 C 0.8199(3) 0.5670(5) 0.27350(16) 0.0501(9) Uani 1 1 d . . . . .
C15 C 0.8790(3) 0.7066(6) 0.24271(19) 0.0626(11) Uani 1 1 d . . . . .
H15 H 0.898719 0.836040 0.257201 0.075 Uiso 1 1 calc R U . . .
C16 C 0.9089(3) 0.6559(8) 0.1908(2) 0.0720(12) Uani 1 1 d . . . . .
H16 H 0.947281 0.752361 0.169745 0.086 Uiso 1 1 calc R U . . .
C17 C 0.8827(3) 0.4649(8) 0.16960(19) 0.0713(12) Uani 1 1 d . . . . .
H17 H 0.904405 0.430778 0.134441 0.086 Uiso 1 1 calc R U . . .
C18 C 0.8243(3) 0.3218(6) 0.20014(16) 0.0569(9) Uani 1 1 d . . . . .
H18 H 0.806413 0.191565 0.185631 0.068 Uiso 1 1 calc R U . . .
C19 C 0.7926(3) 0.3725(5) 0.25190(14) 0.0453(8) Uani 1 1 d . . . . .

loop_
_atom_site_aniso_label
_atom_site_aniso_U_11
_atom_site_aniso_U_22
_atom_site_aniso_U_33
_atom_site_aniso_U_23
_atom_site_aniso_U_13
_atom_site_aniso_U_12
N1 0.0573(16) 0.0334(13) 0.0536(18) -0.0036(12) -0.0180(14) 0.0059(12)
N2 0.0545(16) 0.0304(12) 0.0502(17) -0.0060(12) -0.0165(13) 0.0029(11)
N3 0.0476(14) 0.0343(13) 0.0451(15) -0.0063(11) -0.0140(12) 0.0011(11)
C1 0.138(4) 0.0318(17) 0.086(3) -0.003(2) -0.064(3) 0.001(2)
C2 0.0480(17) 0.0328(15) 0.0500(19) -0.0027(14) -0.0111(15) 0.0027(13)
C3 0.137(4) 0.0358(19) 0.075(3) 0.0008(19) -0.064(3) -0.004(2)
C4 0.0494(18) 0.0354(15) 0.052(2) -0.0058(14) -0.0160(15) 0.0028(13)
C5 0.0415(16) 0.0341(15) 0.0505(19) -0.0058(14) -0.0089(14) 0.0035(12)
C6 0.0444(16) 0.0368(15) 0.0454(18) -0.0025(13) -0.0152(14) -0.0005(13)
C7 0.0467(17) 0.0535(19) 0.0350(17) 0.0086(15) -0.0061(14) 0.0016(15)
C8 0.0475(19) 0.071(2) 0.051(2) 0.0094(18) -0.0095(16) -0.0035(17)
C9 0.046(2) 0.101(3) 0.065(3) 0.010(3) -0.0072(19) 0.013(2)
C10 0.066(3) 0.108(4) 0.057(3) 0.009(3) -0.001(2) 0.039(3)
C11 0.073(3) 0.061(2) 0.048(2) 0.0000(18) -0.0106(18) 0.0218(19)
C12 0.0543(19) 0.0470(18) 0.045(2) 0.0026(15) -0.0103(15) 0.0098(15)
C13 0.058(2) 0.0333(15) 0.053(2) -0.0015(15) -0.0143(16) 0.0013(14)
C14 0.0449(17) 0.0443(17) 0.060(2) 0.0054(16) -0.0194(16) -0.0006(14)
C15 0.0467(19) 0.056(2) 0.084(3) 0.014(2) -0.017(2) -0.0077(16)
C16 0.051(2) 0.084(3) 0.081(3) 0.020(3) 0.003(2) -0.016(2)
C17 0.054(2) 0.098(3) 0.063(3) 0.006(2) 0.0068(19) -0.009(2)
C18 0.0481(19) 0.066(2) 0.056(2) -0.0065(19) -0.0048(17) -0.0057(17)
C19 0.0361(15) 0.0484(17) 0.051(2) -0.0016(15) -0.0122(14) -0.0004(13)

loop_
_atom_type_symbol
_atom_type_description
_atom_type_scat_dispersion_real
_atom_type_scat_dispersion_imag
_atom_type_scat_source
C C 0.0181 0.0091 'International Tables Vol C Tables 4.2.6.8 and 6.1.1.4'
H H 0.0000 0.0000 'International Tables Vol C Tables 4.2.6.8 and 6.1.1.4'
N N 0.0311 0.0180 'International Tables Vol C Tables 4.2.6.8 and 6.1.1.4'

loop_
_geom_angle_atom_site_label_1
_geom_angle_atom_site_label_2
_geom_angle_atom_site_label_3
_geom_angle
_geom_angle_site_symmetry_1
_geom_angle_site_symmetry_3
_geom_angle_publ_flag
C4 N1 N2 102.7(3) . . ?
N3 N2 N1 115.6(3) . . ?
N3 N2 C2 122.2(2) . . ?
N1 N2 C2 122.2(3) . . ?
C5 N3 N2 102.7(2) . . ?
C2 C1 C3 120.8(4) . 3_756 ?
C2 C1 H1 119.6 . . ?
C3 C1 H1 119.6 3_756 . ?
C1 C2 C3 118.9(3) . . ?
C1 C2 N2 120.6(3) . . ?
C3 C2 N2 120.5(3) . . ?
C2 C3 C1 120.3(4) . 3_756 ?
C2 C3 H3 119.8 . . ?
C1 C3 H3 119.8 3_756 . ?
N1 C4 C5 109.0(3) . . ?
N1 C4 C13 136.5(3) . . ?
C5 C4 C13 114.4(3) . . ?
N3 C5 C4 109.9(3) . . ?
N3 C5 C6 136.0(3) . . ?
C4 C5 C6 114.1(3) . . ?
C5 C6 C19 104.5(2) . . ?
C5 C6 C7 102.8(3) . . ?
C19 C6 C7 105.9(3) . . ?
C5 C6 H6 114.2 . . ?
C19 C6 H6 114.2 . . ?
C7 C6 H6 114.2 . . ?
C8 C7 C12 120.3(3) . . ?
C8 C7 C6 125.7(3) . . ?
C12 C7 C6 114.0(3) . . ?
C7 C8 C9 119.1(4) . . ?
C7 C8 H8 120.4 . . ?
C9 C8 H8 120.4 . . ?
C8 C9 C10 120.4(4) . . ?
C8 C9 H9 119.8 . . ?
C10 C9 H9 119.8 . . ?
C11 C10 C9 120.7(4) . . ?
C11 C10 H10 119.7 . . ?
C9 C10 H10 119.7 . . ?
C12 C11 C10 118.8(4) . . ?
C12 C11 H11 120.6 . . ?
C10 C11 H11 120.6 . . ?
C11 C12 C7 120.7(4) . . ?
C11 C12 C13 125.6(3) . . ?
C7 C12 C13 113.7(3) . . ?
C4 C13 C14 105.0(3) . . ?
C4 C13 C12 103.8(3) . . ?
C14 C13 C12 105.0(3) . . ?
C4 C13 H13 114.0 . . ?
C14 C13 H13 114.0 . . ?
C12 C13 H13 114.0 . . ?
C15 C14 C19 119.5(4) . . ?
C15 C14 C13 126.2(3) . . ?
C19 C14 C13 114.3(3) . . ?
C16 C15 C14 120.1(4) . . ?
C16 C15 H15 119.9 . . ?
C14 C15 H15 119.9 . . ?
C17 C16 C15 120.4(4) . . ?
C17 C16 H16 119.8 . . ?
C15 C16 H16 119.8 . . ?
C16 C17 C18 120.2(4) . . ?
C16 C17 H17 119.9 . . ?
C18 C17 H17 119.9 . . ?
C19 C18 C17 119.7(4) . . ?
C19 C18 H18 120.1 . . ?
C17 C18 H18 120.1 . . ?
C18 C19 C14 119.9(3) . . ?
C18 C19 C6 126.1(3) . . ?
C14 C19 C6 113.9(3) . . ?

loop_
_geom_bond_atom_site_label_1
_geom_bond_atom_site_label_2
_geom_bond_distance
_geom_bond_site_symmetry_2
_geom_bond_publ_flag
N1 C4 1.319(4) . ?
N1 N2 1.348(4) . ?
N2 N3 1.344(4) . ?
N2 C2 1.421(4) . ?
N3 C5 1.310(4) . ?
C1 C2 1.350(5) . ?
C1 C3 1.371(6) 3_756 ?
C1 H1 0.9400 . ?
C2 C3 1.356(5) . ?
C3 H3 0.9400 . ?
C4 C5 1.402(4) . ?
C4 C13 1.503(4) . ?
C5 C6 1.514(4) . ?
C6 C19 1.521(5) . ?
C6 C7 1.536(5) . ?
C6 H6 0.9900 . ?
C7 C8 1.383(5) . ?
C7 C12 1.395(5) . ?
C8 C9 1.386(6) . ?
C8 H8 0.9400 . ?
C9 C10 1.388(7) . ?
C9 H9 0.9400 . ?
C10 C11 1.386(6) . ?
C10 H10 0.9400 . ?
C11 C12 1.384(5) . ?
C11 H11 0.9400 . ?
C12 C13 1.547(5) . ?
C13 C14 1.505(5) . ?
C13 H13 0.9900 . ?
C14 C15 1.387(5) . ?
C14 C19 1.405(5) . ?
C15 C16 1.382(6) . ?
C15 H15 0.9400 . ?
C16 C17 1.377(7) . ?
C16 H16 0.9400 . ?
C17 C18 1.394(6) . ?
C17 H17 0.9400 . ?
C18 C19 1.384(5) . ?
C18 H18 0.9400 . ?

loop_
_geom_torsion_atom_site_label_1
_geom_torsion_atom_site_label_2
_geom_torsion_atom_site_label_3
_geom_torsion_atom_site_label_4
_geom_torsion
_geom_torsion_site_symmetry_1
_geom_torsion_site_symmetry_2
_geom_torsion_site_symmetry_3
_geom_torsion_site_symmetry_4
_geom_torsion_publ_flag
C4 N1 N2 N3 -0.7(4) . . . . ?
C4 N1 N2 C2 -178.7(3) . . . . ?
N1 N2 N3 C5 1.0(4) . . . . ?
C2 N2 N3 C5 179.0(3) . . . . ?
C3 C1 C2 C3 -0.1(10) 3_756 . . . ?
C3 C1 C2 N2 -179.7(5) 3_756 . . . ?
N3 N2 C2 C1 173.7(4) . . . . ?
N1 N2 C2 C1 -8.4(6) . . . . ?
N3 N2 C2 C3 -5.9(6) . . . . ?
N1 N2 C2 C3 172.0(4) . . . . ?
C1 C2 C3 C1 0.1(10) . . . 3_756 ?
N2 C2 C3 C1 179.7(5) . . . 3_756 ?
N2 N1 C4 C5 0.1(4) . . . . ?
N2 N1 C4 C13 177.9(4) . . . . ?
N2 N3 C5 C4 -0.9(4) . . . . ?
N2 N3 C5 C6 -179.0(4) . . . . ?
N1 C4 C5 N3 0.5(4) . . . . ?
C13 C4 C5 N3 -177.9(3) . . . . ?
N1 C4 C5 C6 179.1(3) . . . . ?
C13 C4 C5 C6 0.8(4) . . . . ?
N3 C5 C6 C19 -128.1(4) . . . . ?
C4 C5 C6 C19 53.8(4) . . . . ?
N3 C5 C6 C7 121.5(4) . . . . ?
C4 C5 C6 C7 -56.6(4) . . . . ?
C5 C6 C7 C8 -124.0(3) . . . . ?
C19 C6 C7 C8 126.6(3) . . . . ?
C5 C6 C7 C12 56.8(3) . . . . ?
C19 C6 C7 C12 -52.6(4) . . . . ?
C12 C7 C8 C9 -1.7(5) . . . . ?
C6 C7 C8 C9 179.2(3) . . . . ?
C7 C8 C9 C10 1.8(6) . . . . ?
C8 C9 C10 C11 -1.5(7) . . . . ?
C9 C10 C11 C12 1.0(6) . . . . ?
C10 C11 C12 C7 -0.8(6) . . . . ?
C10 C11 C12 C13 -178.4(4) . . . . ?
C8 C7 C12 C11 1.2(5) . . . . ?
C6 C7 C12 C11 -179.6(3) . . . . ?
C8 C7 C12 C13 179.0(3) . . . . ?
C6 C7 C12 C13 -1.7(4) . . . . ?
N1 C4 C13 C14 127.2(5) . . . . ?
C5 C4 C13 C14 -55.0(4) . . . . ?
N1 C4 C13 C12 -122.8(5) . . . . ?
C5 C4 C13 C12 54.9(4) . . . . ?
C11 C12 C13 C4 123.5(4) . . . . ?
C7 C12 C13 C4 -54.2(4) . . . . ?
C11 C12 C13 C14 -126.6(4) . . . . ?
C7 C12 C13 C14 55.7(4) . . . . ?
C4 C13 C14 C15 -126.4(3) . . . . ?
C12 C13 C14 C15 124.6(3) . . . . ?
C4 C13 C14 C19 54.0(3) . . . . ?
C12 C13 C14 C19 -55.1(3) . . . . ?
C19 C14 C15 C16 1.2(5) . . . . ?
C13 C14 C15 C16 -178.5(3) . . . . ?
C14 C15 C16 C17 -1.6(6) . . . . ?
C15 C16 C17 C18 1.0(6) . . . . ?
C16 C17 C18 C19 -0.1(6) . . . . ?
C17 C18 C19 C14 -0.3(5) . . . . ?
C17 C18 C19 C6 178.1(3) . . . . ?
C15 C14 C19 C18 -0.3(5) . . . . ?
C13 C14 C19 C18 179.4(3) . . . . ?
C15 C14 C19 C6 -178.8(3) . . . . ?
C13 C14 C19 C6 0.8(4) . . . . ?
C5 C6 C19 C18 126.9(3) . . . . ?
C7 C6 C19 C18 -125.0(3) . . . . ?
C5 C6 C19 C14 -54.7(3) . . . . ?
C7 C6 C19 C14 53.5(3) . . . . ?
